data_7249015
loop_
_publ_author_name
'Su\<sanj, Ru\/der'
'Bedekovi\'c, Nikola'
'Cerovski, Sara'
'Baus Topi\'c, Nea'
'Nemec, Vinko'
'Cin\<ci\'c, Dominik'

_publ_section_title
;
 Evaluation of halogen bonding proclivity of oxazole derivatives carrying
 multiple acceptor sites in cocrystals with perfluorinated iodobenzenes
;
_journal_issue 31
_journal_name_full CrystEngComm
_journal_page_first 4137
_journal_page_last 4145
_journal_paper_doi 10.1039/D4CE00557K
_journal_volume 26
_journal_year 2024
_chemical_formula_moiety 'C6 F4 I2, 2(C7 H5 N O S)'
_chemical_formula_sum 'C20 H10 F4 I2 N2 O2 S2'
_chemical_formula_weight 704.22
_space_group_crystal_system triclinic
_space_group_IT_number 2
_space_group_name_Hall '-P 1'
_space_group_name_H-M_alt 'P -1'
_atom_sites_solution_hydrogens geom
_audit_creation_method SHELXL-2018/3
_audit_update_record
;
2024-05-28 deposited with the CCDC.	2024-07-09 downloaded from the CCDC.
;
_cell_angle_alpha 68.788(4)
_cell_angle_beta 84.873(4)
_cell_angle_gamma 75.319(4)
_cell_formula_units_Z 1
_cell_length_a 5.8434(3)
_cell_length_b 9.8958(4)
_cell_length_c 10.8439(5)
_cell_measurement_reflns_used 7406
_cell_measurement_temperature 294.98(10)
_cell_measurement_theta_max 37.0650
_cell_measurement_theta_min 3.5280
_cell_volume 565.48(5)
_computing_structure_refinement 'SHELXL-2018/3 (Sheldrick, 2018)'
_diffrn_ambient_temperature 294.98(10)
_diffrn_detector_area_resol_mean 10.0000
_diffrn_measured_fraction_theta_full 0.997
_diffrn_measured_fraction_theta_max 0.998
_diffrn_measurement_device_type 'XtaLAB Synergy, Dualflex, HyPix'
_diffrn_radiation_type MoK\a
_diffrn_radiation_wavelength 0.71073
_diffrn_reflns_av_R_equivalents 0.0392
_diffrn_reflns_av_unetI/netI 0.0347
_diffrn_reflns_Laue_measured_fraction_full 0.997
_diffrn_reflns_Laue_measured_fraction_max 0.998
_diffrn_reflns_limit_h_max 8
_diffrn_reflns_limit_h_min -8
_diffrn_reflns_limit_k_max 14
_diffrn_reflns_limit_k_min -14
_diffrn_reflns_limit_l_max 16
_diffrn_reflns_limit_l_min -16
_diffrn_reflns_number 12008
_diffrn_reflns_point_group_measured_fraction_full 0.997
_diffrn_reflns_point_group_measured_fraction_max 0.998
_diffrn_reflns_theta_full 25.242
_diffrn_reflns_theta_max 31.997
_diffrn_reflns_theta_min 3.530
_diffrn_source 'micro-focus sealed X-ray tube'
_exptl_absorpt_coefficient_mu 3.019
_exptl_absorpt_correction_T_max 1.00000
_exptl_absorpt_correction_T_min 0.86167
_exptl_absorpt_correction_type multi-scan
_exptl_absorpt_process_details
;
CrysAlisPro 1.171.41.123a (Rigaku Oxford Diffraction, 2022)
Empirical absorption correction using spherical harmonics,
implemented in SCALE3 ABSPACK scaling algorithm.
;
_exptl_crystal_colour colorless
_exptl_crystal_density_diffrn 2.068
_exptl_crystal_description block
_exptl_crystal_F_000 334
_exptl_crystal_size_max 0.44
_exptl_crystal_size_mid 0.20
_exptl_crystal_size_min 0.13
_refine_diff_density_max 0.841
_refine_diff_density_min -0.466
_refine_diff_density_rms 0.090
_refine_ls_extinction_method none
_refine_ls_goodness_of_fit_ref 1.044
_refine_ls_hydrogen_treatment constr
_refine_ls_matrix_type full
_refine_ls_number_parameters 145
_refine_ls_number_reflns 3927
_refine_ls_number_restraints 0
_refine_ls_restrained_S_all 1.044
_refine_ls_R_factor_all 0.0411
_refine_ls_R_factor_gt 0.0305
_refine_ls_shift/su_max 0.002
_refine_ls_shift/su_mean 0.000
_refine_ls_structure_factor_coef Fsqd
_refine_ls_weighting_details 'w=1/[\s^2^(Fo^2^)+(0.0412P)^2^+0.0492P] where P=(Fo^2^+2Fc^2^)/3'
_refine_ls_weighting_scheme calc
_refine_ls_wR_factor_gt 0.0785
_refine_ls_wR_factor_ref 0.0843
_reflns_Friedel_coverage 0.000
_reflns_number_gt 3150
_reflns_number_total 3927
_reflns_threshold_expression 'I > 2\s(I)'
_cod_data_source_file d4ce00557k2.cif
_cod_data_source_block tfox_2_14tfib
_cod_depositor_comments 'Adding full bibliography for 7249013--7249033.cif.'
_cod_database_code 7249015
_shelx_shelxl_version_number 2018/3
_shelx_space_group_comment
;
The symmetry employed for this shelxl refinement is uniquely defined
by the following loop, which should always be used as a source of
symmetry information in preference to the above space-group names.
They are only intended as comments.
;

loop_
_space_group_symop_operation_xyz
'x, y, z'
'-x, -y, -z'

loop_
_atom_site_label
_atom_site_type_symbol
_atom_site_fract_x
_atom_site_fract_y
_atom_site_fract_z
_atom_site_U_iso_or_equiv
_atom_site_adp_type
_atom_site_occupancy
_atom_site_site_symmetry_order
_atom_site_calc_flag
_atom_site_refinement_flags_posn
_atom_site_refinement_flags_adp
_atom_site_refinement_flags_occupancy
_atom_site_disorder_assembly
_atom_site_disorder_group
I1 I 0.45007(3) 0.75734(2) 0.89498(2) 0.05166(8) Uani 1 1 d . . . . .
S1 S 1.21408(19) 0.13917(11) 0.48480(9) 0.0724(2) Uani 1 1 d . . . . .
F2 F -0.4116(3) 1.1267(2) 0.86312(17) 0.0635(4) Uani 1 1 d . . . . .
F1 F -0.0697(3) 0.9430(2) 0.78148(16) 0.0599(4) Uani 1 1 d . . . . .
O1 O 1.1494(4) 0.3925(3) 0.7698(2) 0.0634(5) Uani 1 1 d . . . . .
N1 N 0.8277(5) 0.5276(3) 0.8292(3) 0.0636(6) Uani 1 1 d . . . . .
C8 C 0.1812(4) 0.9024(3) 0.9567(2) 0.0429(5) Uani 1 1 d . . . . .
C10 C -0.2085(4) 1.0647(3) 0.9322(2) 0.0442(5) Uani 1 1 d . . . . .
C9 C -0.0319(4) 0.9700(3) 0.8900(2) 0.0430(5) Uani 1 1 d . . . . .
C5 C 0.9609(5) 0.3884(3) 0.7041(2) 0.0456(5) Uani 1 1 d . . . . .
C3 C 1.0110(5) 0.3060(3) 0.6143(2) 0.0462(5) Uani 1 1 d . . . . .
C6 C 0.7674(5) 0.4699(4) 0.7412(3) 0.0598(7) Uani 1 1 d . . . . .
H6 H 0.614566 0.485540 0.712180 0.072 Uiso 1 1 calc R U . . .
C4 C 1.2239(5) 0.2164(4) 0.6012(3) 0.0569(7) Uani 1 1 d . . . . .
H4 H 1.358276 0.199381 0.649816 0.068 Uiso 1 1 calc R U . . .
C2 C 0.8377(6) 0.3096(4) 0.5285(3) 0.0609(7) Uani 1 1 d . . . . .
H2 H 0.682035 0.364810 0.524338 0.073 Uiso 1 1 calc R U . . .
C7 C 1.0496(7) 0.4788(4) 0.8422(3) 0.0663(8) Uani 1 1 d . . . . .
H7 H 1.137343 0.500381 0.897053 0.080 Uiso 1 1 calc R U . . .
C1 C 0.9230(7) 0.2241(4) 0.4531(3) 0.0659(8) Uani 1 1 d . . . . .
H1 H 0.833519 0.213395 0.392014 0.079 Uiso 1 1 calc R U . . .

loop_
_atom_site_aniso_label
_atom_site_aniso_U_11
_atom_site_aniso_U_22
_atom_site_aniso_U_33
_atom_site_aniso_U_23
_atom_site_aniso_U_13
_atom_site_aniso_U_12
I1 0.04794(11) 0.05327(12) 0.05747(12) -0.03030(9) 0.00663(7) -0.00466(7)
S1 0.0914(6) 0.0635(5) 0.0673(5) -0.0384(4) 0.0059(4) -0.0064(4)
F2 0.0485(8) 0.0769(12) 0.0655(10) -0.0358(9) -0.0175(7) 0.0063(8)
F1 0.0592(9) 0.0799(12) 0.0531(8) -0.0417(8) -0.0034(7) -0.0095(8)
O1 0.0560(11) 0.0740(14) 0.0683(13) -0.0443(11) -0.0098(9) 0.0022(10)
N1 0.0681(16) 0.0615(15) 0.0631(15) -0.0335(12) 0.0065(12) -0.0039(12)
C8 0.0417(11) 0.0435(12) 0.0457(12) -0.0207(10) 0.0042(9) -0.0082(9)
C10 0.0397(11) 0.0487(13) 0.0442(12) -0.0200(10) -0.0045(9) -0.0038(9)
C9 0.0469(12) 0.0471(13) 0.0401(11) -0.0217(10) 0.0010(9) -0.0106(10)
C5 0.0480(12) 0.0442(12) 0.0426(12) -0.0173(10) -0.0015(9) -0.0039(10)
C3 0.0525(13) 0.0429(12) 0.0430(12) -0.0158(9) -0.0001(10) -0.0102(10)
C6 0.0493(14) 0.0655(18) 0.0678(18) -0.0325(15) 0.0049(12) -0.0072(13)
C4 0.0598(16) 0.0578(16) 0.0538(15) -0.0266(13) -0.0007(12) -0.0046(12)
C2 0.0611(17) 0.0594(17) 0.0626(17) -0.0231(14) -0.0106(13) -0.0088(13)
C7 0.076(2) 0.071(2) 0.0604(17) -0.0393(15) -0.0025(14) -0.0067(16)
C1 0.092(2) 0.0572(17) 0.0555(16) -0.0249(13) -0.0128(14) -0.0174(16)

loop_
_atom_type_symbol
_atom_type_description
_atom_type_scat_dispersion_real
_atom_type_scat_dispersion_imag
_atom_type_scat_source
C C 0.0033 0.0016 'International Tables Vol C Tables 4.2.6.8 and 6.1.1.4'
H H 0.0000 0.0000 'International Tables Vol C Tables 4.2.6.8 and 6.1.1.4'
N N 0.0061 0.0033 'International Tables Vol C Tables 4.2.6.8 and 6.1.1.4'
O O 0.0106 0.0060 'International Tables Vol C Tables 4.2.6.8 and 6.1.1.4'
F F 0.0171 0.0103 'International Tables Vol C Tables 4.2.6.8 and 6.1.1.4'
S S 0.1246 0.1234 'International Tables Vol C Tables 4.2.6.8 and 6.1.1.4'
I I -0.4742 1.8119 'International Tables Vol C Tables 4.2.6.8 and 6.1.1.4'

loop_
_geom_angle_atom_site_label_1
_geom_angle_atom_site_label_2
_geom_angle_atom_site_label_3
_geom_angle
_geom_angle_site_symmetry_1
_geom_angle_site_symmetry_3
_geom_angle_publ_flag
C1 S1 C4 92.19(15) . . ?
C7 O1 C5 104.1(2) . . ?
C7 N1 C6 104.4(3) . . ?
C9 C8 C10 116.8(2) . 2_577 ?
C9 C8 I1 121.98(18) . . ?
C10 C8 I1 121.19(18) 2_577 . ?
F2 C10 C9 118.6(2) . . ?
F2 C10 C8 119.7(2) . 2_577 ?
C9 C10 C8 121.7(2) . 2_577 ?
F1 C9 C10 118.7(2) . . ?
F1 C9 C8 119.9(2) . . ?
C10 C9 C8 121.5(2) . . ?
C6 C5 O1 106.8(2) . . ?
C6 C5 C3 135.5(3) . . ?
O1 C5 C3 117.7(2) . . ?
C4 C3 C2 111.7(3) . . ?
C4 C3 C5 125.4(2) . . ?
C2 C3 C5 122.8(3) . . ?
C5 C6 N1 110.0(3) . . ?
C3 C4 S1 111.7(2) . . ?
C1 C2 C3 112.9(3) . . ?
N1 C7 O1 114.7(3) . . ?
C2 C1 S1 111.4(2) . . ?

loop_
_geom_bond_atom_site_label_1
_geom_bond_atom_site_label_2
_geom_bond_distance
_geom_bond_site_symmetry_2
_geom_bond_publ_flag
I1 C8 2.084(2) . ?
S1 C1 1.699(4) . ?
S1 C4 1.708(3) . ?
F2 C10 1.343(3) . ?
F1 C9 1.345(3) . ?
O1 C7 1.355(4) . ?
O1 C5 1.381(3) . ?
N1 C7 1.265(4) . ?
N1 C6 1.386(4) . ?
C8 C9 1.382(3) . ?
C8 C10 1.388(3) 2_577 ?
C10 C9 1.374(3) . ?
C5 C6 1.335(4) . ?
C5 C3 1.450(3) . ?
C3 C4 1.361(4) . ?
C3 C2 1.421(4) . ?
C2 C1 1.359(5) . ?
